data_2239590
loop_
_publ_author_name
'Rahman, Md. Lutfor'
'Srinivasa, H. T.'
'Mohd. Yusoff, Mashitah'
'Kwong, Huey Chong'
'Quah, Ching Kheng'

_publ_section_title
;
 6-(Hex-5-enyloxy)naphthalene-2-carboxylic acid
;
_journal_coeditor_code KP2470
_journal_issue 6
_journal_name_full 'Acta Crystallographica Section E'
_journal_page_first o696
_journal_page_last o697
_journal_paper_doi 10.1107/S1600536814010642
_journal_volume 70
_journal_year 2014
_chemical_formula_iupac 'C17 H18 O3'
_chemical_formula_moiety 'C17 H18 O3'
_chemical_formula_sum 'C17 H18 O3'
_chemical_formula_weight 270.31
_chemical_name_systematic
;
6-(Hex-5-enyloxy)naphthalene-2-carboxylic acid
;
_space_group_IT_number 2
_symmetry_cell_setting triclinic
_symmetry_space_group_name_Hall '-P 1'
_symmetry_space_group_name_H-M 'P -1'
_atom_sites_solution_hydrogens geom
_atom_sites_solution_primary direct
_atom_sites_solution_secondary difmap
_audit_creation_method SHELXL-97
_cell_angle_alpha 113.6380(10)
_cell_angle_beta 102.1880(10)
_cell_angle_gamma 93.1270(10)
_cell_formula_units_Z 6
_cell_length_a 9.5018(2)
_cell_length_b 14.8695(2)
_cell_length_c 17.6757(3)
_cell_measurement_reflns_used 9936
_cell_measurement_temperature 298
_cell_measurement_theta_max 69.37
_cell_measurement_theta_min 2.82
_cell_volume 2209.06(7)
_computing_cell_refinement 'SAINT (Bruker, 2009)'
_computing_data_collection 'APEX2 (Bruker, 2009)'
_computing_data_reduction 'SAINT (Bruker, 2009)'
_computing_molecular_graphics 'Mercury (Macrae <i>et al.</i>, 2006)'
_computing_publication_material
;
SHELXTL (Sheldrick, 2008) and PLATON (Spek, 2009)
;
_computing_structure_refinement 'SHELXTL (Sheldrick, 2008)'
_computing_structure_solution 'SHELXTL (Sheldrick, 2008)'
_diffrn_ambient_temperature 298
_diffrn_measured_fraction_theta_full 0.963
_diffrn_measured_fraction_theta_max 0.963
_diffrn_measurement_device_type 'Bruker APEX DUO CCD area-detector'
_diffrn_measurement_method '\f and \w scans'
_diffrn_radiation_monochromator graphite
_diffrn_radiation_source 'fine-focus sealed tube'
_diffrn_radiation_type CuK\a
_diffrn_radiation_wavelength 1.54178
_diffrn_reflns_av_R_equivalents 0.0203
_diffrn_reflns_av_sigmaI/netI 0.0183
_diffrn_reflns_limit_h_max 10
_diffrn_reflns_limit_h_min -10
_diffrn_reflns_limit_k_max 17
_diffrn_reflns_limit_k_min -17
_diffrn_reflns_limit_l_max 17
_diffrn_reflns_limit_l_min -20
_diffrn_reflns_number 25536
_diffrn_reflns_theta_full 62.50
_diffrn_reflns_theta_max 62.50
_diffrn_reflns_theta_min 2.82
_diffrn_standards_number 0
_exptl_absorpt_coefficient_mu 0.666
_exptl_absorpt_correction_T_max 0.8901
_exptl_absorpt_correction_T_min 0.7191
_exptl_absorpt_correction_type multi-scan
_exptl_absorpt_process_details '(<i>SADABS</i>; Bruker, 2009)'
_exptl_crystal_colour colourless
_exptl_crystal_density_diffrn 1.219
_exptl_crystal_density_method 'not measured'
_exptl_crystal_description block
_exptl_crystal_F_000 864
_exptl_crystal_size_max 0.53
_exptl_crystal_size_mid 0.208
_exptl_crystal_size_min 0.179
_refine_diff_density_max 0.233
_refine_diff_density_min -0.167
_refine_ls_extinction_method none
_refine_ls_goodness_of_fit_ref 1.064
_refine_ls_hydrogen_treatment constr
_refine_ls_matrix_type full
_refine_ls_number_parameters 580
_refine_ls_number_reflns 6763
_refine_ls_number_restraints 12
_refine_ls_restrained_S_all 1.079
_refine_ls_R_factor_all 0.0497
_refine_ls_R_factor_gt 0.0449
_refine_ls_shift/su_max 0.001
_refine_ls_shift/su_mean 0.001
_refine_ls_structure_factor_coef Fsqd
_refine_ls_weighting_details 'calc w=1/[\s^2^(Fo^2^)+(0.0897P)^2^+0.1917P] where P=(Fo^2^+2Fc^2^)/3'
_refine_ls_weighting_scheme calc
_refine_ls_wR_factor_gt 0.1424
_refine_ls_wR_factor_ref 0.1523
_reflns_number_gt 5768
_reflns_number_total 6763
_reflns_threshold_expression I>2\s(I)
_cod_data_source_file kp2470sup1.cif
_cod_data_source_block I
_cod_original_sg_symbol_H-M 'P -1 '
_cod_database_code 2239590

loop_
_symmetry_equiv_pos_as_xyz
'x, y, z'
'-x, -y, -z'

loop_
_atom_site_type_symbol
_atom_site_label
_atom_site_fract_x
_atom_site_fract_y
_atom_site_fract_z
_atom_site_U_iso_or_equiv
_atom_site_adp_type
_atom_site_calc_flag
_atom_site_refinement_flags
_atom_site_occupancy
_atom_site_symmetry_multiplicity
_atom_site_disorder_assembly
_atom_site_disorder_group
C C11C 0.95456(14) 0.84092(10) 0.81731(8) 0.0590(3) Uani d . 1 1 . .
H H11A 1.0541 0.8394 0.8316 0.071 Uiso calc R 1 1 . .
O O1A 0.88492(10) 0.95388(8) 0.38257(7) 0.0761(3) Uani d . 1 1 . .
O O2A 0.69392(11) 0.99235(8) 0.31169(7) 0.0755(3) Uani d . 1 1 . .
H H1 0.7582 1.0190 0.2870 0.113 Uiso d R 1 1 . .
C C2B 1.27582(13) 0.89459(9) 0.07820(8) 0.0514(3) Uani d . 1 1 . .
C C11B 1.33200(14) 0.84821(10) 0.13154(8) 0.0575(3) Uani d . 1 1 . .
H H11B 1.4315 0.8462 0.1453 0.069 Uiso calc R 1 1 . .
O O1B 1.50686(10) 0.93180(7) 0.05874(7) 0.0686(3) Uani d . 1 1 . .
O O2B 1.31640(10) 0.98007(7) -0.00396(7) 0.0720(3) Uani d . 1 1 . .
H H2 1.3830 1.0058 -0.0179 0.108 Uiso d R 1 1 . .
C C9B 1.08934(13) 0.80896(9) 0.14448(8) 0.0511(3) Uani d . 1 1 . .
O O1C 1.13044(10) 0.92441(8) 0.74563(7) 0.0702(3) Uani d . 1 1 . .
C C2A 0.65249(14) 0.91504(9) 0.39971(8) 0.0533(3) Uani d . 1 1 . .
C C9C 0.71133(13) 0.80165(9) 0.82925(8) 0.0526(3) Uani d . 1 1 . .
O O2C 0.94033(10) 0.96819(8) 0.67871(7) 0.0754(3) Uani d . 1 1 . .
H H3 1.0014 0.9978 0.6580 0.113 Uiso d R 1 1 . .
C C4B 1.03382(13) 0.85815(9) 0.09276(8) 0.0512(3) Uani d . 1 1 . .
C C7C 0.46924(14) 0.76419(10) 0.84158(9) 0.0585(3) Uani d . 1 1 . .
C C2C 0.89811(13) 0.88579(9) 0.76267(8) 0.0523(3) Uani d . 1 1 . .
C C14A 0.0353(2) 0.62196(14) 0.62674(12) 0.0919(5) Uani d . 1 1 . .
H H14A 0.0887 0.5681 0.6030 0.110 Uiso calc PR 0.664(6) 1 A 1
H H14B 0.0969 0.6683 0.6817 0.110 Uiso calc PR 0.664(6) 1 A 1
H H14G 0.0882 0.6670 0.6844 0.110 Uiso d PR 0.336(6) 1 A 2
H H14H 0.0870 0.5663 0.6055 0.110 Uiso d PR 0.336(6) 1 A 2
C C4A 0.40916(14) 0.87883(9) 0.41207(8) 0.0527(3) Uani d . 1 1 . .
C C11A 0.70786(14) 0.87345(10) 0.45694(8) 0.0599(3) Uani d . 1 1 . .
H H11C 0.8074 0.8723 0.4721 0.072 Uiso calc R 1 1 . .
C C7B 0.84757(15) 0.77311(10) 0.15801(9) 0.0596(3) Uani d . 1 1 . .
C C4C 0.65552(13) 0.84871(9) 0.77598(8) 0.0520(3) Uani d . 1 1 . .
C C7A 0.22020(15) 0.80107(10) 0.47998(9) 0.0625(3) Uani d . 1 1 . .
C C6B 0.79310(15) 0.82404(10) 0.10851(9) 0.0644(4) Uani d . 1 1 . .
H H6BA 0.6946 0.8296 0.0976 0.077 Uiso calc R 1 1 . .
C C6C 0.41426(14) 0.81381(10) 0.79116(9) 0.0643(3) Uani d . 1 1 . .
H H6CA 0.3156 0.8188 0.7799 0.077 Uiso calc R 1 1 . .
O O3B 0.74330(11) 0.73435(8) 0.18358(7) 0.0750(3) Uani d . 1 1 . .
C C6A 0.16638(15) 0.84526(11) 0.42473(9) 0.0664(4) Uani d . 1 1 . .
H H6AA 0.0674 0.8487 0.4109 0.080 Uiso calc R 1 1 . .
C C3C 0.75144(14) 0.88935(9) 0.74318(8) 0.0537(3) Uani d . 1 1 . .
H H3CA 0.7148 0.9193 0.7075 0.064 Uiso calc R 1 1 . .
O O3C 0.36603(10) 0.72389(8) 0.86688(7) 0.0695(3) Uani d . 1 1 . .
C C3B 1.12942(14) 0.89931(9) 0.06024(8) 0.0526(3) Uani d . 1 1 . .
H H3BA 1.0926 0.9305 0.0257 0.063 Uiso calc R 1 1 . .
C C13C 0.27997(15) 0.62535(11) 0.93018(9) 0.0655(4) Uani d . 1 1 A .
H H13A 0.2178 0.5782 0.8757 0.079 Uiso calc R 1 1 . .
H H13B 0.2252 0.6776 0.9557 0.079 Uiso calc R 1 1 . .
C C13B 0.64881(17) 0.64431(12) 0.25026(10) 0.0746(4) Uani d . 1 1 A .
H H13C 0.5856 0.5976 0.1960 0.090 Uiso calc R 1 1 . .
H H13D 0.5976 0.6994 0.2744 0.090 Uiso calc R 1 1 . .
C C3A 0.50620(14) 0.91728(9) 0.37867(8) 0.0537(3) Uani d . 1 1 . .
H H3AA 0.4700 0.9450 0.3412 0.064 Uiso calc R 1 1 . .
C C10B 1.24113(14) 0.80637(10) 0.16294(8) 0.0580(3) Uani d . 1 1 . .
H H10A 1.2798 0.7754 0.1973 0.070 Uiso calc R 1 1 . .
O O3A 0.11378(11) 0.76599(8) 0.50651(7) 0.0789(3) Uani d . 1 1 A .
C C10C 0.86334(14) 0.79986(10) 0.84898(8) 0.0598(3) Uani d . 1 1 . .
H H10B 0.9018 0.7700 0.8843 0.072 Uiso calc R 1 1 . .
C C10A 0.61622(15) 0.83494(10) 0.49016(9) 0.0610(3) Uani d . 1 1 . .
H H10C 0.6544 0.8077 0.5276 0.073 Uiso calc R 1 1 . .
C C5B 0.88300(14) 0.86486(10) 0.07668(9) 0.0603(3) Uani d . 1 1 . .
H H5BA 0.8453 0.8978 0.0438 0.072 Uiso calc R 1 1 . .
C C5C 0.50437(14) 0.85437(10) 0.75895(9) 0.0616(3) Uani d . 1 1 . .
H H5CA 0.4664 0.8863 0.7253 0.074 Uiso calc R 1 1 . .
C C13A 0.01091(18) 0.67434(12) 0.56904(11) 0.0807(4) Uani d . 1 1 A .
H H13E -0.0417 0.7289 0.5923 0.097 Uiso calc R 1 1 . .
H H13F -0.0493 0.6284 0.5134 0.097 Uiso calc R 1 1 . .
C C1A 0.75063(14) 0.95599(9) 0.36308(8) 0.0573(3) Uani d . 1 1 . .
C C1C 0.99664(14) 0.92866(9) 0.72752(8) 0.0560(3) Uani d . 1 1 . .
C C8B 0.99318(15) 0.76624(10) 0.17631(8) 0.0575(3) Uani d . 1 1 . .
H H8BA 1.0286 0.7334 0.2097 0.069 Uiso calc R 1 1 . .
C C5A 0.25799(14) 0.88260(10) 0.39172(9) 0.0620(3) Uani d . 1 1 . .
H H5AA 0.2211 0.9112 0.3551 0.074 Uiso calc R 1 1 . .
C C1B 1.37349(14) 0.93781(9) 0.04264(8) 0.0550(3) Uani d . 1 1 . .
C C8C 0.61515(14) 0.75945(10) 0.86145(8) 0.0577(3) Uani d . 1 1 . .
H H8CA 0.6510 0.7283 0.8962 0.069 Uiso calc R 1 1 . .
C C9A 0.46405(14) 0.83562(9) 0.46872(8) 0.0535(3) Uani d . 1 1 . .
C C12C 0.41192(15) 0.66930(11) 0.91581(10) 0.0650(4) Uani d . 1 1 . .
H H12A 0.4781 0.7130 0.9702 0.078 Uiso calc R 1 1 . .
H H12B 0.4626 0.6169 0.8854 0.078 Uiso calc R 1 1 . .
C C12A 0.15113(17) 0.71425(12) 0.55827(10) 0.0759(4) Uani d . 1 1 . .
H H12C 0.2142 0.7588 0.6134 0.091 Uiso calc R 1 1 A .
H H12D 0.2019 0.6602 0.5311 0.091 Uiso calc R 1 1 . .
C C12B 0.78511(16) 0.68236(11) 0.23525(10) 0.0698(4) Uani d . 1 1 . .
H H12E 0.8519 0.7266 0.2892 0.084 Uiso calc R 1 1 . .
H H12F 0.8333 0.6275 0.2064 0.084 Uiso calc R 1 1 . .
C C8A 0.36617(15) 0.79645(10) 0.50215(9) 0.0610(3) Uani d . 1 1 . .
H H8AA 0.4006 0.7677 0.5390 0.073 Uiso calc R 1 1 . .
C C14C 0.32087(17) 0.57320(12) 0.98788(11) 0.0754(4) Uani d . 1 1 . .
H H14E 0.3880 0.6194 1.0409 0.090 Uiso calc PR 0.664(6) 1 A 1
H H14F 0.3706 0.5185 0.9606 0.090 Uiso calc PR 0.664(6) 1 A 1
H H14K 0.3715 0.6223 1.0446 0.090 Uiso d PR 0.336(6) 1 A 2
H H14L 0.3877 0.5281 0.9665 0.090 Uiso d PR 0.336(6) 1 A 2
C C14B 0.67968(19) 0.59356(13) 0.30987(11) 0.0828(5) Uani d . 1 1 . .
H H14C 0.7294 0.5380 0.2847 0.099 Uiso calc PR 0.664(6) 1 A 1
H H14D 0.7460 0.6401 0.3631 0.099 Uiso calc PR 0.664(6) 1 A 1
H H14I 0.7411 0.6387 0.3653 0.099 Uiso d PR 0.336(6) 1 A 2
H H14J 0.7261 0.5357 0.2862 0.099 Uiso d PR 0.336(6) 1 A 2
C C15A -0.0974(6) 0.5802(3) 0.6415(3) 0.0832(11) Uani d PD 0.664(6) 1 A 1
H H15A -0.1574 0.6319 0.6583 0.100 Uiso calc PR 0.664(6) 1 A 1
H H15B -0.1530 0.5274 0.5878 0.100 Uiso calc PR 0.664(6) 1 A 1
C C16A -0.0708(5) 0.5402(2) 0.7067(3) 0.0916(10) Uani d PD 0.664(6) 1 A 1
H H16A -0.0137 0.5813 0.7610 0.110 Uiso calc PR 0.664(6) 1 A 1
C C17A -0.1241(6) 0.4492(3) 0.6915(3) 0.1266(16) Uani d PD 0.664(6) 1 A 1
H H17A -0.1816 0.4066 0.6376 0.152 Uiso calc PR 0.664(6) 1 A 1
H H17B -0.1042 0.4275 0.7346 0.152 Uiso calc PR 0.664(6) 1 A 1
C C15B 0.5494(6) 0.5560(4) 0.3299(3) 0.0813(11) Uani d PD 0.664(6) 1 A 1
H H15C 0.4917 0.6092 0.3460 0.098 Uiso calc PR 0.664(6) 1 A 1
H H15D 0.4909 0.5025 0.2776 0.098 Uiso calc PR 0.664(6) 1 A 1
C C16B 0.5729(5) 0.5199(3) 0.3958(3) 0.0875(11) Uani d PD 0.664(6) 1 A 1
H H16B 0.6295 0.5635 0.4496 0.105 Uiso calc PR 0.664(6) 1 A 1
C C17B 0.5219(6) 0.4323(3) 0.3865(3) 0.1046(13) Uani d PD 0.664(6) 1 A 1
H H17C 0.4648 0.3863 0.3338 0.126 Uiso calc PR 0.664(6) 1 A 1
H H17D 0.5426 0.4154 0.4325 0.126 Uiso calc PR 0.664(6) 1 A 1
C C15C 0.1867(6) 0.5328(5) 1.0080(4) 0.0738(19) Uani d PD 0.664(6) 1 A 1
H H15E 0.1222 0.5823 1.0194 0.089 Uiso calc PR 0.664(6) 1 A 1
H H15F 0.1341 0.4739 0.9581 0.089 Uiso calc PR 0.664(6) 1 A 1
C C16C 0.2253(3) 0.5076(3) 1.0819(3) 0.0928(11) Uani d PD 0.664(6) 1 A 1
H H16C 0.2837 0.5577 1.1321 0.111 Uiso calc PR 0.664(6) 1 A 1
C C17C 0.1892(4) 0.4272(3) 1.0857(3) 0.1042(12) Uani d PD 0.664(6) 1 A 1
H H17E 0.1308 0.3743 1.0377 0.125 Uiso calc PR 0.664(6) 1 A 1
H H17F 0.2208 0.4207 1.1365 0.125 Uiso calc PR 0.664(6) 1 A 1
C C15X -0.1273(16) 0.5851(10) 0.6242(9) 0.114(4) Uiso d PD 0.336(6) 1 A 2
H H15G -0.1746 0.6422 0.6491 0.137 Uiso calc PR 0.336(6) 1 A 2
H H15H -0.1822 0.5467 0.5654 0.137 Uiso calc PR 0.336(6) 1 A 2
C C16X -0.1261(15) 0.5260(9) 0.6701(8) 0.154(5) Uiso d PD 0.336(6) 1 A 2
H H16D -0.2039 0.5362 0.6953 0.185 Uiso calc PR 0.336(6) 1 A 2
C C17X -0.0641(15) 0.4698(11) 0.6878(9) 0.164(5) Uiso d PD 0.336(6) 1 A 2
H H17G 0.0176 0.4509 0.6679 0.196 Uiso calc PR 0.336(6) 1 A 2
H H17H -0.0957 0.4434 0.7220 0.196 Uiso calc PR 0.336(6) 1 A 2
C C15Y 0.5194(14) 0.5626(10) 0.3175(9) 0.096(4) Uiso d PD 0.336(6) 1 A 2
H H15I 0.4718 0.6205 0.3384 0.116 Uiso calc PR 0.336(6) 1 A 2
H H15J 0.4590 0.5154 0.2625 0.116 Uiso calc PR 0.336(6) 1 A 2
C C16Y 0.544(2) 0.5186(13) 0.3768(11) 0.210(10) Uiso d PD 0.336(6) 1 A 2
H H16E 0.5448 0.5665 0.4307 0.252 Uiso calc PR 0.336(6) 1 A 2
C C17Y 0.563(2) 0.4435(13) 0.3816(13) 0.203(9) Uiso d PD 0.336(6) 1 A 2
H H17I 0.5645 0.3875 0.3331 0.244 Uiso calc PR 0.336(6) 1 A 2
H H17J 0.5755 0.4401 0.4340 0.244 Uiso calc PR 0.336(6) 1 A 2
C C15Z 0.1984(19) 0.5311(13) 1.0046(12) 0.112(7) Uiso d PD 0.336(6) 1 A 2
H H15K 0.1227 0.4989 0.9516 0.135 Uiso calc PR 0.336(6) 1 A 2
H H15L 0.1603 0.5844 1.0440 0.135 Uiso calc PR 0.336(6) 1 A 2
C C16Z 0.2317(7) 0.4548(5) 1.0422(4) 0.0839(19) Uiso d PD 0.336(6) 1 A 2
H H16F 0.2543 0.3923 1.0122 0.101 Uiso calc PR 0.336(6) 1 A 2
C C17Z 0.2239(9) 0.4900(8) 1.1239(5) 0.121(3) Uiso d PD 0.336(6) 1 A 2
H H17K 0.2007 0.5533 1.1503 0.145 Uiso calc PR 0.336(6) 1 A 2
H H17L 0.2416 0.4511 1.1540 0.145 Uiso calc PR 0.336(6) 1 A 2

loop_
_atom_site_aniso_label
_atom_site_aniso_U_11
_atom_site_aniso_U_22
_atom_site_aniso_U_33
_atom_site_aniso_U_12
_atom_site_aniso_U_13
_atom_site_aniso_U_23
C11C 0.0464(7) 0.0740(8) 0.0662(8) 0.0126(6) 0.0140(6) 0.0389(6)
O1A 0.0526(6) 0.1063(8) 0.1005(8) 0.0207(5) 0.0269(5) 0.0701(6)
O2A 0.0641(6) 0.1051(7) 0.0933(7) 0.0256(5) 0.0294(5) 0.0716(6)
C2B 0.0504(7) 0.0533(7) 0.0531(7) 0.0082(5) 0.0148(5) 0.0243(5)
C11B 0.0450(7) 0.0713(8) 0.0639(8) 0.0115(6) 0.0135(6) 0.0360(6)
O1B 0.0514(6) 0.0867(7) 0.0895(7) 0.0153(5) 0.0243(5) 0.0552(5)
O2B 0.0612(6) 0.0923(7) 0.0952(7) 0.0218(5) 0.0299(5) 0.0662(6)
C9B 0.0483(7) 0.0538(6) 0.0512(7) 0.0060(5) 0.0110(5) 0.0233(5)
O1C 0.0527(6) 0.0904(7) 0.0918(7) 0.0181(5) 0.0251(5) 0.0586(6)
C2A 0.0515(7) 0.0572(7) 0.0561(7) 0.0110(5) 0.0159(6) 0.0274(6)
C9C 0.0489(7) 0.0572(7) 0.0532(7) 0.0076(5) 0.0100(5) 0.0265(5)
O2C 0.0613(6) 0.1042(7) 0.0961(7) 0.0216(5) 0.0281(5) 0.0726(6)
C4B 0.0491(7) 0.0527(6) 0.0519(7) 0.0066(5) 0.0112(5) 0.0232(5)
C7C 0.0497(7) 0.0647(7) 0.0644(8) 0.0047(6) 0.0140(6) 0.0315(6)
C2C 0.0522(7) 0.0551(7) 0.0543(7) 0.0098(5) 0.0165(5) 0.0263(5)
C14A 0.0899(12) 0.0975(12) 0.0974(12) -0.0029(9) 0.0364(10) 0.0463(10)
C4A 0.0503(7) 0.0539(7) 0.0543(7) 0.0084(5) 0.0127(5) 0.0235(5)
C11A 0.0485(7) 0.0746(8) 0.0672(8) 0.0139(6) 0.0149(6) 0.0400(6)
C7B 0.0500(7) 0.0644(7) 0.0662(8) 0.0015(6) 0.0156(6) 0.0298(6)
C4C 0.0492(7) 0.0549(7) 0.0543(7) 0.0074(5) 0.0114(5) 0.0265(5)
C7A 0.0559(7) 0.0644(8) 0.0701(8) 0.0028(6) 0.0219(6) 0.0292(6)
C6B 0.0464(7) 0.0758(9) 0.0763(9) 0.0090(6) 0.0140(6) 0.0382(7)
C6C 0.0464(7) 0.0784(9) 0.0780(9) 0.0105(6) 0.0139(6) 0.0439(7)
O3B 0.0539(5) 0.0939(7) 0.0946(7) 0.0026(5) 0.0226(5) 0.0564(6)
C6A 0.0494(7) 0.0750(9) 0.0782(9) 0.0097(6) 0.0144(6) 0.0367(7)
C3C 0.0550(7) 0.0572(7) 0.0552(7) 0.0113(5) 0.0125(6) 0.0304(6)
O3C 0.0497(5) 0.0889(7) 0.0882(7) 0.0051(4) 0.0189(5) 0.0557(5)
C3B 0.0533(7) 0.0545(7) 0.0550(7) 0.0097(5) 0.0132(5) 0.0284(5)
C13C 0.0582(8) 0.0710(8) 0.0728(9) 0.0030(6) 0.0192(6) 0.0354(7)
C13B 0.0701(9) 0.0762(9) 0.0803(10) -0.0026(7) 0.0272(8) 0.0335(8)
C3A 0.0553(7) 0.0581(7) 0.0545(7) 0.0113(5) 0.0135(5) 0.0307(5)
C10B 0.0527(7) 0.0715(8) 0.0612(7) 0.0126(6) 0.0125(6) 0.0400(6)
O3A 0.0627(6) 0.0947(7) 0.0978(8) 0.0065(5) 0.0291(5) 0.0555(6)
C10C 0.0522(7) 0.0753(8) 0.0656(8) 0.0127(6) 0.0133(6) 0.0440(6)
C10A 0.0574(7) 0.0743(8) 0.0644(8) 0.0156(6) 0.0137(6) 0.0429(6)
C5B 0.0506(7) 0.0696(8) 0.0682(8) 0.0118(6) 0.0120(6) 0.0379(6)
C5C 0.0519(7) 0.0726(8) 0.0710(8) 0.0132(6) 0.0107(6) 0.0429(7)
C13A 0.0756(10) 0.0819(10) 0.0853(10) -0.0057(8) 0.0282(8) 0.0344(8)
C1A 0.0553(7) 0.0648(7) 0.0633(8) 0.0150(6) 0.0196(6) 0.0356(6)
C1C 0.0548(7) 0.0600(7) 0.0594(7) 0.0128(6) 0.0174(6) 0.0297(6)
C8B 0.0549(7) 0.0636(7) 0.0611(7) 0.0059(6) 0.0138(6) 0.0343(6)
C5A 0.0535(7) 0.0709(8) 0.0693(8) 0.0118(6) 0.0132(6) 0.0383(6)
C1B 0.0533(7) 0.0573(7) 0.0612(7) 0.0114(6) 0.0182(6) 0.0297(6)
C8C 0.0525(7) 0.0674(8) 0.0634(8) 0.0079(6) 0.0126(6) 0.0390(6)
C9A 0.0537(7) 0.0551(7) 0.0553(7) 0.0083(5) 0.0146(5) 0.0265(5)
C12C 0.0577(8) 0.0719(8) 0.0743(9) 0.0054(6) 0.0172(6) 0.0401(7)
C12A 0.0738(9) 0.0840(10) 0.0780(9) 0.0006(8) 0.0248(8) 0.0412(8)
C12B 0.0651(8) 0.0748(9) 0.0764(9) 0.0007(7) 0.0213(7) 0.0384(7)
C8A 0.0620(8) 0.0654(8) 0.0634(8) 0.0083(6) 0.0166(6) 0.0350(6)
C14C 0.0631(8) 0.0874(10) 0.0939(11) 0.0102(7) 0.0261(8) 0.0536(9)
C14B 0.0829(11) 0.0878(11) 0.0914(11) 0.0055(8) 0.0365(9) 0.0454(9)
C15A 0.084(2) 0.090(2) 0.089(2) -0.0152(17) 0.031(2) 0.0489(18)
C16A 0.095(2) 0.098(2) 0.092(2) -0.0039(17) 0.032(2) 0.0482(17)
C17A 0.160(4) 0.110(3) 0.161(4) 0.027(3) 0.088(3) 0.085(2)
C15B 0.074(2) 0.104(2) 0.091(3) 0.0020(19) 0.030(2) 0.063(2)
C16B 0.089(2) 0.105(3) 0.0872(19) -0.0023(15) 0.0335(16) 0.0553(16)
C17B 0.127(3) 0.106(2) 0.127(3) 0.0277(19) 0.069(2) 0.076(2)
C15C 0.0571(18) 0.094(3) 0.096(3) 0.0009(11) 0.0241(15) 0.065(2)
C16C 0.0880(18) 0.121(3) 0.098(2) 0.0082(16) 0.0299(16) 0.072(2)
C17C 0.122(3) 0.110(3) 0.118(3) 0.028(2) 0.042(2) 0.079(2)

loop_
_atom_type_symbol
_atom_type_description
_atom_type_scat_dispersion_real
_atom_type_scat_dispersion_imag
_atom_type_scat_source
C C 0.0181 0.0091 'International Tables Vol C Tables 4.2.6.8 and 6.1.1.4'
H H 0.0000 0.0000 'International Tables Vol C Tables 4.2.6.8 and 6.1.1.4'
O O 0.0492 0.0322 'International Tables Vol C Tables 4.2.6.8 and 6.1.1.4'

loop_
_geom_angle_atom_site_label_1
_geom_angle_atom_site_label_2
_geom_angle_atom_site_label_3
_geom_angle
C10C C11C C2C 120.14(12)
C10C C11C H11A 119.9
C2C C11C H11A 119.9
C1A O2A H1 118.0
C3B C2B C11B 119.20(11)
C3B C2B C1B 120.41(12)
C11B C2B C1B 120.40(11)
C10B C11B C2B 120.37(12)
C10B C11B H11B 119.8
C2B C11B H11B 119.8
C1B O2B H2 109.4
C8B C9B C10B 122.61(12)
C8B C9B C4B 119.53(12)
C10B C9B C4B 117.86(12)
C3A C2A C11A 119.26(12)
C3A C2A C1A 120.05(12)
C11A C2A C1A 120.69(11)
C8C C9C C10C 122.28(12)
C8C C9C C4C 119.52(12)
C10C C9C C4C 118.20(11)
C1C O2C H3 118.4
C3B C4B C5B 122.20(12)
C3B C4B C9B 119.36(12)
C5B C4B C9B 118.44(12)
O3C C7C C8C 125.36(12)
O3C C7C C6C 114.22(11)
C8C C7C C6C 120.42(12)
C3C C2C C11C 119.53(12)
C3C C2C C1C 120.48(12)
C11C C2C C1C 119.99(11)
C15A C14A C13A 116.7(3)
C15A C14A C15X 14.5(6)
C13A C14A C15X 102.3(5)
C15A C14A H14A 108.1
C13A C14A H14A 108.1
C15X C14A H14A 113.5
C15A C14A H14B 108.1
C13A C14A H14B 108.1
C15X C14A H14B 117.0
H14A C14A H14B 107.3
C15A C14A H14G 101.7
C13A C14A H14G 111.5
C15X C14A H14G 110.6
H14A C14A H14G 110.6
H14B C14A H14G 6.5
C15A C14A H14H 105.1
C13A C14A H14H 111.8
C15X C14A H14H 111.2
H14A C14A H14H 3.8
H14B C14A H14H 106.5
H14G C14A H14H 109.4
C3A C4A C5A 121.96(12)
C3A C4A C9A 119.21(12)
C5A C4A C9A 118.82(12)
C10A C11A C2A 120.41(12)
C10A C11A H11C 119.8
C2A C11A H11C 119.8
O3B C7B C8B 126.05(13)
O3B C7B C6B 113.55(12)
C8B C7B C6B 120.40(13)
C3C C4C C5C 122.33(12)
C3C C4C C9C 119.25(11)
C5C C4C C9C 118.42(12)
O3A C7A C8A 126.28(14)
O3A C7A C6A 112.93(12)
C8A C7A C6A 120.79(13)
C5B C6B C7B 120.57(13)
C5B C6B H6BA 119.7
C7B C6B H6BA 119.7
C5C C6C C7C 120.46(12)
C5C C6C H6CA 119.8
C7C C6C H6CA 119.8
C7B O3B C12B 118.92(11)
C5A C6A C7A 120.29(13)
C5A C6A H6AA 119.9
C7A C6A H6AA 119.9
C2C C3C C4C 121.35(12)
C2C C3C H3CA 119.3
C4C C3C H3CA 119.3
C7C O3C C12C 117.80(10)
C2B C3B C4B 121.58(12)
C2B C3B H3BA 119.2
C4B C3B H3BA 119.2
C12C C13C C14C 111.61(12)
C12C C13C H13A 109.3
C14C C13C H13A 109.3
C12C C13C H13B 109.3
C14C C13C H13B 109.3
H13A C13C H13B 108.0
C12B C13B C14B 112.58(14)
C12B C13B H13C 109.1
C14B C13B H13C 109.1
C12B C13B H13D 109.1
C14B C13B H13D 109.1
H13C C13B H13D 107.8
C2A C3A C4A 121.75(12)
C2A C3A H3AA 119.1
C4A C3A H3AA 119.1
C11B C10B C9B 121.60(12)
C11B C10B H10A 119.2
C9B C10B H10A 119.2
C7A O3A C12A 118.97(12)
C11C C10C C9C 121.49(12)
C11C C10C H10B 119.3
C9C C10C H10B 119.3
C11A C10A C9A 121.37(13)
C11A C10A H10C 119.3
C9A C10A H10C 119.3
C6B C5B C4B 120.96(13)
C6B C5B H5BA 119.5
C4B C5B H5BA 119.5
C6C C5C C4C 120.94(13)
C6C C5C H5CA 119.5
C4C C5C H5CA 119.5
C14A C13A C12A 112.81(14)
C14A C13A H13E 109.0
C12A C13A H13E 109.0
C14A C13A H13F 109.0
C12A C13A H13F 109.0
H13E C13A H13F 107.8
O1A C1A O2A 122.42(12)
O1A C1A C2A 119.90(12)
O2A C1A C2A 117.68(11)
O1C C1C O2C 122.79(12)
O1C C1C C2C 119.71(12)
O2C C1C C2C 117.50(11)
C7B C8B C9B 120.08(13)
C7B C8B H8BA 120.0
C9B C8B H8BA 120.0
C6A C5A C4A 121.02(13)
C6A C5A H5AA 119.5
C4A C5A H5AA 119.5
O1B C1B O2B 122.96(11)
O1B C1B C2B 119.68(12)
O2B C1B C2B 117.36(11)
C7C C8C C9C 120.19(12)
C7C C8C H8CA 119.9
C9C C8C H8CA 119.9
C8A C9A C10A 122.75(12)
C8A C9A C4A 119.25(12)
C10A C9A C4A 117.99(12)
O3C C12C C13C 108.49(11)
O3C C12C H12A 110.0
C13C C12C H12A 110.0
O3C C12C H12B 110.0
C13C C12C H12B 110.0
H12A C12C H12B 108.4
O3A C12A C13A 107.21(13)
O3A C12A H12C 110.3
C13A C12A H12C 110.3
O3A C12A H12D 110.3
C13A C12A H12D 110.3
H12C C12A H12D 108.5
O3B C12B C13B 107.38(13)
O3B C12B H12E 110.2
C13B C12B H12E 110.2
O3B C12B H12F 110.2
C13B C12B H12F 110.2
H12E C12B H12F 108.5
C7A C8A C9A 119.82(13)
C7A C8A H8AA 120.1
C9A C8A H8AA 120.1
C15Z C14C C13C 113.8(6)
C15Z C14C C15C 2.8(10)
C13C C14C C15C 112.4(2)
C15Z C14C H14E 110.5
C13C C14C H14E 109.1
C15C C14C H14E 109.1
C15Z C14C H14F 106.3
C13C C14C H14F 109.1
C15C C14C H14F 109.1
H14E C14C H14F 107.9
C15Z C14C H14K 101.5
C13C C14C H14K 108.9
C15C C14C H14K 99.9
H14E C14C H14K 10.8
H14F C14C H14K 117.2
C15Z C14C H14L 115.5
C13C C14C H14L 108.9
C15C C14C H14L 118.3
H14E C14C H14L 97.9
H14F C14C H14L 11.2
H14K C14C H14L 107.7
C15B C14B C13B 115.8(2)
C15B C14B C15Y 12.7(5)
C13B C14B C15Y 103.1(4)
C15B C14B H14C 108.3
C13B C14B H14C 108.3
C15Y C14B H14C 114.5
C15B C14B H14D 108.3
C13B C14B H14D 108.3
C15Y C14B H14D 114.8
H14C C14B H14D 107.4
C15B C14B H14I 104.0
C13B C14B H14I 111.3
C15Y C14B H14I 110.6
H14C C14B H14I 108.9
H14D C14B H14I 4.4
C15B C14B H14J 104.8
C13B C14B H14J 111.3
C15Y C14B H14J 111.3
H14C C14B H14J 3.7
H14D C14B H14J 107.9
H14I C14B H14J 109.2
C16A C15A C14A 115.8(4)
C16A C15A H15A 108.3
C14A C15A H15A 108.3
C16A C15A H15B 108.3
C14A C15A H15B 108.3
H15A C15A H15B 107.4
C17A C16A C15A 123.2(4)
C17A C16A H16A 118.4
C15A C16A H16A 118.4
C16A C17A H17A 120.0
C16A C17A H17B 120.0
H17A C17A H17B 120.0
C16B C15B C14B 118.4(4)
C16B C15B H15C 107.7
C14B C15B H15C 107.7
C16B C15B H15D 107.7
C14B C15B H15D 107.7
H15C C15B H15D 107.1
C17B C16B C15B 125.8(5)
C17B C16B H16B 117.1
C15B C16B H16B 117.1
C16B C17B H17C 120.0
C16B C17B H17D 120.0
H17C C17B H17D 120.0
C16C C15C C14C 113.2(4)
C16C C15C H15E 108.9
C14C C15C H15E 108.9
C16C C15C H15F 108.9
C14C C15C H15F 108.9
H15E C15C H15F 107.8
C17C C16C C15C 128.3(5)
C17C C16C H16C 115.9
C15C C16C H16C 115.9
C16C C17C H17E 120.0
C16C C17C H17F 120.0
H17E C17C H17F 120.0
C16X C15X C14A 110.2(10)
C16X C15X H15G 109.6
C14A C15X H15G 109.6
C16X C15X H15H 109.6
C14A C15X H15H 109.6
H15G C15X H15H 108.1
C17X C16X C15X 143.1(16)
C17X C16X H16D 108.4
C15X C16X H16D 108.4
C16X C17X H17G 120.0
C16X C17X H17H 120.0
H17G C17X H17H 120.0
C16Y C15Y C14B 105.1(11)
C16Y C15Y H15I 110.7
C14B C15Y H15I 110.7
C16Y C15Y H15J 110.7
C14B C15Y H15J 110.7
H15I C15Y H15J 108.8
C17Y C16Y C15Y 142(2)
C17Y C16Y H16E 108.8
C15Y C16Y H16E 108.8
C16Y C17Y H17I 120.0
C16Y C17Y H17J 120.0
H17I C17Y H17J 120.0
C14C C15Z C16Z 114.7(11)
C14C C15Z H15K 108.6
C16Z C15Z H15K 108.6
C14C C15Z H15L 108.6
C16Z C15Z H15L 108.6
H15K C15Z H15L 107.6
C17Z C16Z C15Z 111.5(10)
C17Z C16Z H16F 124.3
C15Z C16Z H16F 124.3
C16Z C17Z H17K 120.0
C16Z C17Z H17L 120.0
H17K C17Z H17L 120.0

loop_
_geom_bond_atom_site_label_1
_geom_bond_atom_site_label_2
_geom_bond_distance
C11C C10C 1.3634(18)
C11C C2C 1.4151(18)
C11C H11A 0.9300
O1A C1A 1.2551(16)
O2A C1A 1.2755(15)
O2A H1 0.9728
C2B C3B 1.3722(18)
C2B C11B 1.4138(18)
C2B C1B 1.4746(17)
C11B C10B 1.3643(18)
C11B H11B 0.9300
O1B C1B 1.2551(16)
O2B C1B 1.2773(15)
O2B H2 0.8501
C9B C8B 1.4125(19)
C9B C10B 1.4162(18)
C9B C4B 1.4224(18)
O1C C1C 1.2554(16)
C2A C3A 1.3669(18)
C2A C11A 1.4124(18)
C2A C1A 1.4726(18)
C9C C8C 1.4129(18)
C9C C10C 1.4169(18)
C9C C4C 1.4197(17)
O2C C1C 1.2736(15)
O2C H3 0.9243
C4B C3B 1.4043(18)
C4B C5B 1.4180(18)
C7C O3C 1.3628(16)
C7C C8C 1.3695(19)
C7C C6C 1.4085(19)
C2C C3C 1.3724(18)
C2C C1C 1.4721(18)
C14A C15A 1.493(4)
C14A C13A 1.502(2)
C14A C15X 1.596(14)
C14A H14A 0.9700
C14A H14B 0.9700
C14A H14G 0.9700
C14A H14H 0.9700
C4A C3A 1.4032(18)
C4A C5A 1.4151(18)
C4A C9A 1.4211(18)
C11A C10A 1.3645(19)
C11A H11C 0.9300
C7B O3B 1.3614(17)
C7B C8B 1.372(2)
C7B C6B 1.411(2)
C4C C3C 1.4056(18)
C4C C5C 1.4182(18)
C7A O3A 1.3615(17)
C7A C8A 1.373(2)
C7A C6A 1.410(2)
C6B C5B 1.355(2)
C6B H6BA 0.9300
C6C C5C 1.3585(19)
C6C H6CA 0.9300
O3B C12B 1.4269(18)
C6A C5A 1.352(2)
C6A H6AA 0.9300
C3C H3CA 0.9300
O3C C12C 1.4280(16)
C3B H3BA 0.9300
C13C C12C 1.4972(19)
C13C C14C 1.514(2)
C13C H13A 0.9700
C13C H13B 0.9700
C13B C12B 1.501(2)
C13B C14B 1.516(2)
C13B H13C 0.9700
C13B H13D 0.9700
C3A H3AA 0.9300
C10B H10A 0.9300
O3A C12A 1.4183(18)
C10C H10B 0.9300
C10A C9A 1.4169(19)
C10A H10C 0.9300
C5B H5BA 0.9300
C5C H5CA 0.9300
C13A C12A 1.508(2)
C13A H13E 0.9700
C13A H13F 0.9700
C8B H8BA 0.9300
C5A H5AA 0.9300
C8C H8CA 0.9300
C9A C8A 1.4149(19)
C12C H12A 0.9700
C12C H12B 0.9700
C12A H12C 0.9700
C12A H12D 0.9700
C12B H12E 0.9700
C12B H12F 0.9700
C8A H8AA 0.9300
C14C C15Z 1.430(16)
C14C C15C 1.546(5)
C14C H14E 0.9700
C14C H14F 0.9700
C14C H14K 0.9699
C14C H14L 0.9700
C14B C15B 1.496(4)
C14B C15Y 1.616(14)
C14B H14C 0.9700
C14B H14D 0.9700
C14B H14I 0.9700
C14B H14J 0.9700
C15A C16A 1.478(6)
C15A H15A 0.9700
C15A H15B 0.9700
C16A C17A 1.318(6)
C16A H16A 0.9300
C17A H17A 0.9300
C17A H17B 0.9300
C15B C16B 1.448(5)
C15B H15C 0.9700
C15B H15D 0.9700
C16B C17B 1.299(5)
C16B H16B 0.9300
C17B H17C 0.9300
C17B H17D 0.9300
C15C C16C 1.480(5)
C15C H15E 0.9700
C15C H15F 0.9700
C16C C17C 1.257(5)
C16C H16C 0.9300
C17C H17E 0.9300
C17C H17F 0.9300
C15X C16X 1.414(12)
C15X H15G 0.9700
C15X H15H 0.9700
C16X C17X 1.152(13)
C16X H16D 0.9300
C17X H17G 0.9300
C17X H17H 0.9300
C15Y C16Y 1.429(11)
C15Y H15I 0.9700
C15Y H15J 0.9700
C16Y C17Y 1.174(12)
C16Y H16E 0.9300
C17Y H17I 0.9300
C17Y H17J 0.9300
C15Z C16Z 1.545(12)
C15Z H15K 0.9700
C15Z H15L 0.9700
C16Z C17Z 1.344(10)
C16Z H16F 0.9300
C17Z H17K 0.9300
C17Z H17L 0.9300

loop_
_geom_hbond_atom_site_label_D
_geom_hbond_atom_site_label_H
_geom_hbond_atom_site_label_A
_geom_hbond_site_symmetry_A
_geom_hbond_distance_DH
_geom_hbond_distance_HA
_geom_hbond_distance_DA
_geom_hbond_angle_DHA
_geom_hbond_publ_flag
O2A H1 O1C 2_776 0.9700 1.6500 2.6150(16) 174.00 yes
O2B H2 O1B 2_875 0.8500 1.8000 2.6342(15) 168.00 yes
O2C H3 O1A 2_776 0.9300 1.6900 2.6133(16) 177.00 yes
C6A H6AA O1A 1_455 0.9300 2.5000 3.3032(19) 144.00 yes
C6B H6BA O1B 1_455 0.9300 2.5600 3.3666(19) 145.00 yes
C6C H6CA O1C 1_455 0.9300 2.5600 3.3547(18) 144.00 yes
C5A H5AA O2C 2_676 0.9300 2.5900 3.421(2) 149.00 yes
C5B H5BA O2B 2_775 0.9300 2.6500 3.520(2) 156.00 yes
C5C H5CA O2A 2_676 0.9300 2.6100 3.472(2) 154.00 yes
C17B H17C Cg1 2_666 0.9300 2.9300 3.736(5) 146.00 yes

loop_
_geom_torsion_atom_site_label_1
_geom_torsion_atom_site_label_2
_geom_torsion_atom_site_label_3
_geom_torsion_atom_site_label_4
_geom_torsion
C3B C2B C11B C10B 1.7(2)
C1B C2B C11B C10B -178.59(11)
C8B C9B C4B C3B -179.12(10)
C10B C9B C4B C3B 1.80(19)
C8B C9B C4B C5B 1.64(19)
C10B C9B C4B C5B -177.44(11)
C10C C11C C2C C3C 1.3(2)
C10C C11C C2C C1C -179.04(12)
C3A C2A C11A C10A 0.7(2)
C1A C2A C11A C10A -179.50(12)
C8C C9C C4C C3C -179.12(11)
C10C C9C C4C C3C 1.57(18)
C8C C9C C4C C5C 1.91(19)
C10C C9C C4C C5C -177.40(11)
O3B C7B C6B C5B -178.51(12)
C8B C7B C6B C5B 1.5(2)
O3C C7C C6C C5C -177.60(12)
C8C C7C C6C C5C 2.5(2)
C8B C7B O3B C12B 0.9(2)
C6B C7B O3B C12B -179.03(12)
O3A C7A C6A C5A -179.09(12)
C8A C7A C6A C5A 0.9(2)
C11C C2C C3C C4C -0.40(19)
C1C C2C C3C C4C 179.90(10)
C5C C4C C3C C2C 177.91(12)
C9C C4C C3C C2C -1.01(19)
C8C C7C O3C C12C -2.2(2)
C6C C7C O3C C12C 177.91(12)
C11B C2B C3B C4B -0.8(2)
C1B C2B C3B C4B 179.53(10)
C5B C4B C3B C2B 178.22(11)
C9B C4B C3B C2B -1.00(19)
C11A C2A C3A C4A -0.34(19)
C1A C2A C3A C4A 179.86(11)
C5A C4A C3A C2A 178.82(11)
C9A C4A C3A C2A -0.55(19)
C2B C11B C10B C9B -0.9(2)
C8B C9B C10B C11B -179.95(12)
C4B C9B C10B C11B -0.9(2)
C8A C7A O3A C12A -3.8(2)
C6A C7A O3A C12A 176.22(12)
C2C C11C C10C C9C -0.7(2)
C8C C9C C10C C11C 179.97(12)
C4C C9C C10C C11C -0.7(2)
C2A C11A C10A C9A -0.2(2)
C7B C6B C5B C4B -0.5(2)
C3B C4B C5B C6B 179.68(12)
C9B C4B C5B C6B -1.1(2)
C7C C6C C5C C4C -0.7(2)
C3C C4C C5C C6C 179.59(12)
C9C C4C C5C C6C -1.5(2)
C15A C14A C13A C12A 179.8(2)
C15X C14A C13A C12A -178.2(6)
C3A C2A C1A O1A 179.96(12)
C11A C2A C1A O1A 0.2(2)
C3A C2A C1A O2A -0.32(19)
C11A C2A C1A O2A 179.88(11)
C3C C2C C1C O1C -179.67(11)
C11C C2C C1C O1C 0.63(19)
C3C C2C C1C O2C -0.28(19)
C11C C2C C1C O2C -179.98(11)
O3B C7B C8B C9B 179.10(12)
C6B C7B C8B C9B -1.0(2)
C10B C9B C8B C7B 178.42(12)
C4B C9B C8B C7B -0.6(2)
C7A C6A C5A C4A -0.4(2)
C3A C4A C5A C6A -179.89(12)
C9A C4A C5A C6A -0.5(2)
C3B C2B C1B O1B -179.09(11)
C11B C2B C1B O1B 1.21(19)
C3B C2B C1B O2B 0.80(19)
C11B C2B C1B O2B -178.90(11)
O3C C7C C8C C9C 178.08(11)
C6C C7C C8C C9C -2.0(2)
C10C C9C C8C C7C 179.09(12)
C4C C9C C8C C7C -0.2(2)
C11A C10A C9A C8A -179.90(12)
C11A C10A C9A C4A -0.7(2)
C3A C4A C9A C8A -179.73(11)
C5A C4A C9A C8A 0.88(19)
C3A C4A C9A C10A 1.07(18)
C5A C4A C9A C10A -178.32(11)
C7C O3C C12C C13C -175.46(11)
C14C C13C C12C O3C -175.34(12)
C7A O3A C12A C13A -173.54(12)
C14A C13A C12A O3A -177.02(13)
C7B O3B C12B C13B -177.49(12)
C14B C13B C12B O3B -175.95(12)
O3A C7A C8A C9A 179.48(12)
C6A C7A C8A C9A -0.6(2)
C10A C9A C8A C7A 178.81(12)
C4A C9A C8A C7A -0.3(2)
C12C C13C C14C C15Z 179.2(9)
C12C C13C C14C C15C 176.5(3)
C12B C13B C14B C15B 178.4(3)
C12B C13B C14B C15Y 178.6(5)
C13A C14A C15A C16A -172.6(3)
C15X C14A C15A C16A 180(3)
C14A C15A C16A C17A -125.5(5)
C13B C14B C15B C16B -171.1(3)
C15Y C14B C15B C16B -172(4)
C14B C15B C16B C17B -123.6(5)
C15Z C14C C15C C16C 77(17)
C13C C14C C15C C16C -163.7(4)
C14C C15C C16C C17C -126.8(5)
C15A C14A C15X C16X -12(2)
C13A C14A C15X C16X 175.0(9)
C14A C15X C16X C17X -33(3)
C15B C14B C15Y C16Y 2(3)
C13B C14B C15Y C16Y -177.2(10)
C14B C15Y C16Y C17Y -83(4)
C13C C14C C15Z C16Z 164.4(9)
C15C C14C C15Z C16Z -134(18)
C14C C15Z C16Z C17Z 110.9(13)
